data_1549580
loop_
_publ_author_name
'Riel, Asia Marie S.'
'Decato, Daniel A.'
'Sun, Jiyu'
'Massena, Casey J.'
'Jessop, Morly J.'
'Berryman, Orion B.'

_publ_section_title
;
 The intramolecular hydrogen bonded-halogen bond: a new strategy for
 preorganization and enhanced binding.
;
_journal_issue 26
_journal_name_full 'Chemical science'
_journal_page_first 5828
_journal_page_last 5836
_journal_paper_doi 10.1039/c8sc01973h
_journal_volume 9
_journal_year 2018
_chemical_formula_moiety 'C22 H16 I2 N2, 2(C F3 O3 S)'
_chemical_formula_sum 'C24 H16 F6 I2 N2 O6 S2'
_chemical_formula_weight 860.31
_space_group_crystal_system orthorhombic
_space_group_IT_number 60
_space_group_name_Hall '-P 2n 2ab'
_space_group_name_H-M_alt 'P b c n'
_symmetry_space_group_name_Hall '-P 2n 2ab'
_symmetry_space_group_name_H-M 'P b c n'
_atom_sites_solution_hydrogens geom
_atom_sites_solution_primary dual
_audit_creation_date 2017-05-04
_audit_creation_method
;
Olex2 1.2
(compiled 2017.03.28 svn.r3405 for OlexSys, GUI svn.r5335)
;
_audit_update_record
;
2018-02-22 deposited with the CCDC.
2018-06-13 downloaded from the CCDC.
;
_cell_angle_alpha 90
_cell_angle_beta 90
_cell_angle_gamma 90
_cell_formula_units_Z 4
_cell_length_a 22.337(2)
_cell_length_b 12.7364(13)
_cell_length_c 10.9081(11)
_cell_measurement_reflns_used 9795
_cell_measurement_temperature 150
_cell_measurement_theta_max 30.570
_cell_measurement_theta_min 3.062
_cell_volume 3103.3(5)
_computing_cell_refinement 'SAINT v8.34A (Bruker, 2013)'
_computing_data_collection 'APEX2 (Bruker-AXS, 2007)'
_computing_data_reduction 'SAINT v8.34A (Bruker, 2013)'
_computing_molecular_graphics 'Olex2 (Dolomanov et al., 2009)'
_computing_publication_material 'Olex2 (Dolomanov et al., 2009)'
_computing_structure_refinement 'ShelXL (Sheldrick, 2015)'
_computing_structure_solution 'ShelXT (Sheldrick, 2015)'
_diffrn_ambient_temperature 150
_diffrn_detector 'Bruker Photon-100 area detector'
_diffrn_detector_area_resol_mean 10.5
_diffrn_detector_type 'CMOS area detector'
_diffrn_measured_fraction_theta_full 0.999
_diffrn_measured_fraction_theta_max 0.999
_diffrn_measurement_device 'Fixed Chi Three-Circle Diffractometer'
_diffrn_measurement_device_type 'Bruker D8 VENTURE Duo'
_diffrn_measurement_method '\w and \f scans'
_diffrn_radiation_monochromator 'TRIUMPH graphite'
_diffrn_radiation_probe x-ray
_diffrn_radiation_type MoK\a
_diffrn_radiation_wavelength 0.71073
_diffrn_radiation_xray_symbol K-L~3~
_diffrn_reflns_av_R_equivalents 0.0711
_diffrn_reflns_av_unetI/netI 0.0244
_diffrn_reflns_Laue_measured_fraction_full 0.999
_diffrn_reflns_Laue_measured_fraction_max 0.999
_diffrn_reflns_limit_h_max 31
_diffrn_reflns_limit_h_min -31
_diffrn_reflns_limit_k_max 18
_diffrn_reflns_limit_k_min -18
_diffrn_reflns_limit_l_max 15
_diffrn_reflns_limit_l_min -15
_diffrn_reflns_number 105030
_diffrn_reflns_point_group_measured_fraction_full 0.999
_diffrn_reflns_point_group_measured_fraction_max 0.999
_diffrn_reflns_theta_full 25.242
_diffrn_reflns_theta_max 30.589
_diffrn_reflns_theta_min 3.061
_diffrn_source 'sealed tube'
_diffrn_source_type fine-focus
_diffrn_standards_number 0
_exptl_absorpt_coefficient_mu 2.237
_exptl_absorpt_correction_T_max 0.7461
_exptl_absorpt_correction_T_min 0.6281
_exptl_absorpt_correction_type multi-scan
_exptl_absorpt_process_details
'SADABS-2014/4 (Bruker,2014/4) was used for absorption correction. wR2(int) was 0.0807 before and 0.0605 after correction. The Ratio of minimum to maximum transmission is 0.8418. The \l/2 correction factor is 0.00150.'
_exptl_crystal_colour colourless
_exptl_crystal_density_diffrn 1.841
_exptl_crystal_description rod
_exptl_crystal_F_000 1656
_exptl_crystal_size_max 0.4
_exptl_crystal_size_mid 0.05
_exptl_crystal_size_min 0.02
_refine_diff_density_max 1.204
_refine_diff_density_min -0.590
_refine_diff_density_rms 0.125
_refine_ls_extinction_method none
_refine_ls_goodness_of_fit_ref 1.129
_refine_ls_hydrogen_treatment constr
_refine_ls_matrix_type full
_refine_ls_number_parameters 192
_refine_ls_number_reflns 4770
_refine_ls_number_restraints 0
_refine_ls_restrained_S_all 1.129
_refine_ls_R_factor_all 0.0609
_refine_ls_R_factor_gt 0.0383
_refine_ls_shift/su_max 0.002
_refine_ls_shift/su_mean 0.000
_refine_ls_structure_factor_coef Fsqd
_refine_ls_weighting_details 'w=1/[\s^2^(Fo^2^)+(0.0336P)^2^+5.2883P] where P=(Fo^2^+2Fc^2^)/3'
_refine_ls_weighting_scheme calc
_refine_ls_wR_factor_gt 0.0783
_refine_ls_wR_factor_ref 0.0868
_reflns_Friedel_coverage 0.000
_reflns_number_gt 3659
_reflns_number_total 4770
_reflns_threshold_expression 'I > 2\s(I)'
_cod_data_source_file c8sc01973h2.cif
_cod_data_source_block iotfotf
_cod_depositor_comments
;
The following automatic conversions were performed:

'_diffrn_radiation_probe' value 'X-ray' changed to 'x-ray' according
to
/home/data/users/saulius/crontab/automatic-downloads/rss-feeds/RSC/lib/dictionaries/cif_core.dic
dictionary named 'cif_core.dic' version 2.4.2 from 2011-04-26.

Automatic conversion script
Id: cif_fix_values 4973 2017-02-22 13:04:09Z antanas 

 Adding full bibliography for 1549577--1549583.cif.
;
_cod_original_cell_volume 3103.2(5)
_cod_database_code 1549580
_shelx_shelxl_version_number 2014/7
_shelx_space_group_comment
;
The symmetry employed for this shelxl refinement is uniquely defined
by the following loop, which should always be used as a source of
symmetry information in preference to the above space-group names.
They are only intended as comments.
;
_shelx_estimated_absorpt_t_max 0.957
_shelx_estimated_absorpt_t_min 0.468
_olex2_refinement_description
;
1. Fixed Uiso
 At 1.2 times of:
  All C(H) groups
 At 1.5 times of:
  All C(H,H,H) groups
2.a Aromatic/amide H refined with riding coordinates:
 C1(H1), C4(H4), C5(H5), C9(H9), C10(H10), C11(H11)
2.b Idealised Me refined as rotating group:
 C12(H12A,H12B,H12C)
;
_olex2_submission_special_instructions 'No special instructions were received'

loop_
_space_group_symop_operation_xyz
'x, y, z'
'-x+1/2, -y+1/2, z+1/2'
'-x, y, -z+1/2'
'x+1/2, -y+1/2, -z'
'-x, -y, -z'
'x-1/2, y-1/2, -z-1/2'
'x, -y, z-1/2'
'-x-1/2, y-1/2, z'

loop_
_atom_site_label
_atom_site_type_symbol
_atom_site_fract_x
_atom_site_fract_y
_atom_site_fract_z
_atom_site_U_iso_or_equiv
_atom_site_adp_type
_atom_site_occupancy
_atom_site_site_symmetry_order
_atom_site_calc_flag
_atom_site_refinement_flags_posn
_atom_site_refinement_flags_adp
_atom_site_refinement_flags_occupancy
I1 I 0.33796(2) 0.62070(2) 0.63318(2) 0.02531(7) Uani 1 1 d . . .
N1 N 0.28005(12) 0.32830(19) 0.7822(2) 0.0234(5) Uani 1 1 d . . .
C1 C 0.28862(14) 0.4307(2) 0.7570(3) 0.0230(6) Uani 1 1 d . . .
H1 H 0.2674 0.4824 0.8024 0.028 Uiso 1 1 calc R . .
C2 C 0.32790(13) 0.4614(2) 0.6661(3) 0.0207(6) Uani 1 1 d . . .
C3 C 0.35870(14) 0.3845(3) 0.5972(3) 0.0248(6) Uani 1 1 d . . .
C4 C 0.34852(14) 0.2790(2) 0.6278(3) 0.0255(6) Uani 1 1 d . . .
H4 H 0.3689 0.2251 0.5844 0.031 Uiso 1 1 calc R . .
C5 C 0.30932(14) 0.2530(2) 0.7202(3) 0.0254(6) Uani 1 1 d . . .
H5 H 0.3029 0.1813 0.7402 0.030 Uiso 1 1 calc R . .
C6 C 0.39704(14) 0.4152(3) 0.5008(3) 0.0257(6) Uani 1 1 d . . .
C7 C 0.42883(14) 0.4519(3) 0.4231(3) 0.0273(7) Uani 1 1 d . . .
C8 C 0.46509(13) 0.5053(3) 0.3341(3) 0.0263(6) Uani 1 1 d . . .
C9 C 0.5000 0.4501(4) 0.2500 0.0261(9) Uani 1 2 d S T P
H9 H 0.5000 0.3755 0.2500 0.031 Uiso 1 2 calc RS T P
C10 C 0.46550(15) 0.6153(3) 0.3340(3) 0.0308(7) Uani 1 1 d . . .
H10 H 0.4420 0.6528 0.3919 0.037 Uiso 1 1 calc R . .
C11 C 0.5000 0.6691(4) 0.2500 0.0343(11) Uani 1 2 d S T P
H11 H 0.5000 0.7437 0.2500 0.041 Uiso 1 2 calc RS T P
C12 C 0.23364(16) 0.3000(3) 0.8741(3) 0.0303(7) Uani 1 1 d . . .
H12A H 0.2322 0.3540 0.9380 0.045 Uiso 1 1 calc GR . .
H12B H 0.2436 0.2321 0.9111 0.045 Uiso 1 1 calc GR . .
H12C H 0.1946 0.2952 0.8337 0.045 Uiso 1 1 calc GR . .
S1 S 0.17108(3) 0.43948(5) 0.53796(7) 0.02388(16) Uani 1 1 d . . .
F1 F 0.08490(17) 0.3661(3) 0.4040(4) 0.1016(13) Uani 1 1 d . . .
F2 F 0.09133(17) 0.5337(3) 0.4050(4) 0.1083(14) Uani 1 1 d . . .
F3 F 0.05622(13) 0.4528(4) 0.5592(5) 0.1146(15) Uani 1 1 d . . .
O1 O 0.20890(13) 0.4318(2) 0.4320(2) 0.0445(7) Uani 1 1 d . . .
O2 O 0.17816(13) 0.53559(19) 0.6049(3) 0.0398(6) Uani 1 1 d . . .
O3 O 0.16903(13) 0.3462(2) 0.6113(3) 0.0447(7) Uani 1 1 d . . .
C13 C 0.0965(2) 0.4489(4) 0.4739(5) 0.0611(13) Uani 1 1 d . . .

loop_
_atom_site_aniso_label
_atom_site_aniso_U_11
_atom_site_aniso_U_22
_atom_site_aniso_U_33
_atom_site_aniso_U_23
_atom_site_aniso_U_13
_atom_site_aniso_U_12
I1 0.02851(10) 0.01832(10) 0.02909(11) 0.00293(8) 0.00073(8) 0.00227(8)
N1 0.0308(13) 0.0180(11) 0.0214(12) -0.0003(10) -0.0015(10) -0.0016(10)
C1 0.0287(15) 0.0187(13) 0.0217(14) -0.0007(11) -0.0023(11) 0.0013(11)
C2 0.0273(14) 0.0130(12) 0.0218(14) -0.0007(10) -0.0040(11) 0.0016(10)
C3 0.0213(13) 0.0305(16) 0.0225(13) -0.0032(13) -0.0039(11) -0.0017(12)
C4 0.0308(16) 0.0190(13) 0.0268(15) -0.0049(12) -0.0038(12) 0.0035(11)
C5 0.0318(16) 0.0193(14) 0.0250(15) -0.0020(12) -0.0051(13) -0.0021(12)
C6 0.0265(15) 0.0249(15) 0.0257(15) -0.0049(12) -0.0015(12) 0.0008(12)
C7 0.0243(15) 0.0290(16) 0.0286(17) -0.0059(13) -0.0034(13) 0.0024(12)
C8 0.0208(14) 0.0324(16) 0.0256(15) -0.0002(13) -0.0016(12) -0.0004(12)
C9 0.023(2) 0.028(2) 0.026(2) 0.000 -0.0008(17) 0.000
C10 0.0253(15) 0.0338(18) 0.0334(17) -0.0033(14) 0.0009(13) 0.0039(13)
C11 0.034(2) 0.026(2) 0.044(3) 0.000 -0.002(2) 0.000
C12 0.0377(17) 0.0274(16) 0.0257(16) -0.0002(13) 0.0061(14) -0.0037(14)
S1 0.0294(4) 0.0162(3) 0.0261(4) 0.0010(3) -0.0024(3) 0.0000(3)
F1 0.086(2) 0.098(3) 0.122(3) -0.014(2) -0.060(2) -0.032(2)
F2 0.099(3) 0.094(3) 0.131(3) 0.039(2) -0.063(2) 0.021(2)
F3 0.0321(15) 0.152(4) 0.160(4) 0.004(3) 0.010(2) 0.0113(19)
O1 0.0565(17) 0.0397(15) 0.0373(15) -0.0049(12) 0.0151(13) -0.0041(13)
O2 0.0544(16) 0.0215(11) 0.0435(15) -0.0110(10) -0.0023(12) -0.0014(11)
O3 0.0632(19) 0.0226(11) 0.0483(17) 0.0140(11) -0.0055(13) -0.0022(12)
C13 0.045(2) 0.056(3) 0.082(4) 0.003(3) -0.027(3) -0.004(2)

loop_
_atom_type_symbol
_atom_type_description
_atom_type_scat_dispersion_real
_atom_type_scat_dispersion_imag
_atom_type_scat_source
C C 0.0033 0.0016 'International Tables Vol C Tables 4.2.6.8 and 6.1.1.4'
H H 0.0000 0.0000 'International Tables Vol C Tables 4.2.6.8 and 6.1.1.4'
F F 0.0171 0.0103 'International Tables Vol C Tables 4.2.6.8 and 6.1.1.4'
I I -0.4742 1.8119 'International Tables Vol C Tables 4.2.6.8 and 6.1.1.4'
N N 0.0061 0.0033 'International Tables Vol C Tables 4.2.6.8 and 6.1.1.4'
O O 0.0106 0.0060 'International Tables Vol C Tables 4.2.6.8 and 6.1.1.4'
S S 0.1246 0.1234 'International Tables Vol C Tables 4.2.6.8 and 6.1.1.4'

loop_
_geom_angle_atom_site_label_1
_geom_angle_atom_site_label_2
_geom_angle_atom_site_label_3
_geom_angle
_geom_angle_site_symmetry_1
_geom_angle_site_symmetry_3
C1 N1 C12 118.1(3) . .
C5 N1 C1 121.3(3) . .
C5 N1 C12 120.4(3) . .
N1 C1 H1 119.6 . .
N1 C1 C2 120.7(3) . .
C2 C1 H1 119.6 . .
C1 C2 I1 118.1(2) . .
C1 C2 C3 119.7(3) . .
C3 C2 I1 122.2(2) . .
C4 C3 C2 117.3(3) . .
C4 C3 C6 122.8(3) . .
C6 C3 C2 119.9(3) . .
C3 C4 H4 119.7 . .
C5 C4 C3 120.5(3) . .
C5 C4 H4 119.7 . .
N1 C5 C4 120.4(3) . .
N1 C5 H5 119.8 . .
C4 C5 H5 119.8 . .
C7 C6 C3 173.2(3) . .
C6 C7 C8 174.6(3) . .
C9 C8 C7 121.5(3) . .
C9 C8 C10 120.0(3) . .
C10 C8 C7 118.6(3) . .
C8 C9 C8 119.5(4) . 3_655
C8 C9 H9 120.3 . .
C8 C9 H9 120.3 3_655 .
C8 C10 H10 120.0 . .
C11 C10 C8 120.1(3) . .
C11 C10 H10 120.0 . .
C10 C11 C10 120.4(5) . 3_655
C10 C11 H11 119.8 . .
C10 C11 H11 119.8 3_655 .
N1 C12 H12A 109.5 . .
N1 C12 H12B 109.5 . .
N1 C12 H12C 109.5 . .
H12A C12 H12B 109.5 . .
H12A C12 H12C 109.5 . .
H12B C12 H12C 109.5 . .
O1 S1 C13 103.6(2) . .
O2 S1 O1 113.78(17) . .
O2 S1 C13 104.0(2) . .
O3 S1 O1 114.37(17) . .
O3 S1 O2 115.23(17) . .
O3 S1 C13 104.0(2) . .
F1 C13 S1 110.4(4) . .
F2 C13 S1 110.8(4) . .
F2 C13 F1 107.8(5) . .
F3 C13 S1 111.4(4) . .
F3 C13 F1 107.8(5) . .
F3 C13 F2 108.4(5) . .

loop_
_geom_bond_atom_site_label_1
_geom_bond_atom_site_label_2
_geom_bond_distance
_geom_bond_site_symmetry_2
I1 C2 2.073(3) .
N1 C1 1.346(4) .
N1 C5 1.344(4) .
N1 C12 1.486(4) .
C1 H1 0.9500 .
C1 C2 1.381(4) .
C2 C3 1.414(4) .
C3 C4 1.403(4) .
C3 C6 1.412(4) .
C4 H4 0.9500 .
C4 C5 1.375(4) .
C5 H5 0.9500 .
C6 C7 1.201(5) .
C7 C8 1.435(5) .
C8 C9 1.394(4) .
C8 C10 1.401(5) .
C9 C8 1.394(4) 3_655
C9 H9 0.9500 .
C10 H10 0.9500 .
C10 C11 1.380(4) .
C11 C10 1.380(4) 3_655
C11 H11 0.9500 .
C12 H12A 0.9800 .
C12 H12B 0.9800 .
C12 H12C 0.9800 .
S1 O1 1.435(3) .
S1 O2 1.434(2) .
S1 O3 1.433(3) .
S1 C13 1.810(4) .
F1 C13 1.328(6) .
F2 C13 1.320(6) .
F3 C13 1.296(7) .
